data_4078289
loop_
_publ_author_name
'Chen, Fei'
'Fan, Shimin'
'Wang, Yibin'
'Chen, Jue'
'Luo, Yunjie'

_publ_section_title
;
 Unusual Si--H Bond Activation and Formation of Cationic Scandium Amide
 Complexes from a Mono(amidinate)-Ligated Scandium Bis(silylamide) Complex
 and Their Performance in Isoprene Polymerization
;
_journal_issue 9
_journal_name_full Organometallics
_journal_page_first 3730
_journal_paper_doi 10.1021/om3002119
_journal_volume 31
_journal_year 2012
_chemical_formula_moiety 'C39 H63 Al2 N2 Sc'
_chemical_formula_sum 'C39 H63 Al2 N2 Sc'
_chemical_formula_weight 658.83
_chemical_name_systematic
; 
? 
;
_space_group_IT_number 15
_symmetry_cell_setting monoclinic
_symmetry_Int_Tables_number 15
_symmetry_space_group_name_Hall '-C 2yc'
_symmetry_space_group_name_H-M 'C 1 2/c 1'
_atom_sites_solution_hydrogens geom
_atom_sites_solution_primary direct
_atom_sites_solution_secondary difmap
_audit_creation_method SHELXL-97
_cell_angle_alpha 90.00
_cell_angle_beta 93.728(8)
_cell_angle_gamma 90.00
_cell_formula_units_Z 4
_cell_length_a 17.497(6)
_cell_length_b 13.674(4)
_cell_length_c 17.260(6)
_cell_measurement_reflns_used 8353
_cell_measurement_temperature 293(2)
_cell_measurement_theta_max 25.3
_cell_measurement_theta_min 3.1
_cell_volume 4121(2)
_computing_cell_refinement CrystalClear
_computing_data_collection CrystalClear
_computing_data_reduction CrystalStructure
_computing_structure_refinement 'SHELXL-97 (Sheldrick, 1997)'
_computing_structure_solution 'SHELXS-97 (Sheldrick, 1990)'
_diffrn_ambient_temperature 293(2)
_diffrn_detector_area_resol_mean 7.31
_diffrn_measured_fraction_theta_full 0.997
_diffrn_measured_fraction_theta_max 0.997
_diffrn_measurement_device_type 'Rigaku Mercury'
_diffrn_measurement_method \w
_diffrn_radiation_monochromator graphite
_diffrn_radiation_source 'fine-focus sealed tube'
_diffrn_radiation_type MoK\a
_diffrn_radiation_wavelength 0.71070
_diffrn_reflns_av_R_equivalents 0.0432
_diffrn_reflns_av_sigmaI/netI 0.0332
_diffrn_reflns_limit_h_max 20
_diffrn_reflns_limit_h_min -21
_diffrn_reflns_limit_k_max 16
_diffrn_reflns_limit_k_min -13
_diffrn_reflns_limit_l_max 20
_diffrn_reflns_limit_l_min -20
_diffrn_reflns_number 18995
_diffrn_reflns_theta_full 25.35
_diffrn_reflns_theta_max 25.35
_diffrn_reflns_theta_min 3.09
_exptl_absorpt_coefficient_mu 0.247
_exptl_absorpt_correction_T_max 0.886
_exptl_absorpt_correction_T_min 0.675
_exptl_absorpt_correction_type multi-scan
_exptl_absorpt_process_details 'Jacobson, R. (1998) Private communication'
_exptl_crystal_colour colorless
_exptl_crystal_density_diffrn 1.062
_exptl_crystal_density_method 'not measured'
_exptl_crystal_description block
_exptl_crystal_F_000 1432
_exptl_crystal_size_max 0.80
_exptl_crystal_size_mid 0.60
_exptl_crystal_size_min 0.50
_refine_diff_density_max 0.932
_refine_diff_density_min -0.541
_refine_diff_density_rms 0.055
_refine_ls_extinction_method none
_refine_ls_goodness_of_fit_ref 1.147
_refine_ls_hydrogen_treatment mixed
_refine_ls_matrix_type full
_refine_ls_number_parameters 204
_refine_ls_number_reflns 3765
_refine_ls_number_restraints 6
_refine_ls_restrained_S_all 1.146
_refine_ls_R_factor_all 0.1021
_refine_ls_R_factor_gt 0.0935
_refine_ls_shift/su_max 0.001
_refine_ls_shift/su_mean 0.000
_refine_ls_structure_factor_coef Fsqd
_refine_ls_weighting_details 'calc w=1/[\s^2^(Fo^2^)+(0.0952P)^2^+9.7162P] where P=(Fo^2^+2Fc^2^)/3'
_refine_ls_weighting_scheme calc
_refine_ls_wR_factor_gt 0.2251
_refine_ls_wR_factor_ref 0.2307
_reflns_number_gt 3416
_reflns_number_total 3765
_reflns_threshold_expression >2sigma(I)
_cod_data_source_file om3002119_si_003.cif
_cod_data_source_block shelxl
_cod_original_sg_symbol_H-M 'C 2/c'
_cod_database_code 4078289

loop_
_symmetry_equiv_pos_as_xyz
'x, y, z'
'-x, y, -z+1/2'
'x+1/2, y+1/2, z'
'-x+1/2, y+1/2, -z+1/2'
'-x, -y, -z'
'x, -y, z-1/2'
'-x+1/2, -y+1/2, -z'
'x+1/2, -y+1/2, z-1/2'

loop_
_atom_site_label
_atom_site_type_symbol
_atom_site_fract_x
_atom_site_fract_y
_atom_site_fract_z
_atom_site_U_iso_or_equiv
_atom_site_adp_type
_atom_site_occupancy
_atom_site_symmetry_multiplicity
_atom_site_calc_flag
_atom_site_refinement_flags
Sc1 Sc 0.5000 0.61149(7) 0.2500 0.0441(3) Uani 1 2 d S
Al1 Al 0.41416(9) 0.49498(10) 0.12945(8) 0.0644(4) Uani 1 1 d .
N1 N 0.43689(17) 0.7482(2) 0.24198(17) 0.0462(7) Uani 1 1 d .
C1 C 0.5000 0.8035(4) 0.2500 0.0483(12) Uani 1 2 d S
C2 C 0.5000 0.9123(4) 0.2500 0.0611(16) Uani 1 2 d S
C3 C 0.5583(4) 0.9631(4) 0.2177(4) 0.0964(13) Uani 1 1 d .
H3 H 0.5981 0.9295 0.1964 0.116 Uiso 1 1 calc R
C4 C 0.5571(4) 1.0659(4) 0.2171(4) 0.0964(13) Uani 1 1 d .
H4 H 0.5954 1.1006 0.1942 0.116 Uiso 1 1 calc R
C5 C 0.5000 1.1141(6) 0.2500 0.0964(13) Uani 1 2 d S
H5 H 0.5000 1.1821 0.2500 0.116 Uiso 1 2 calc SR
C6 C 0.3619(2) 0.7801(3) 0.2157(2) 0.0511(9) Uani 1 1 d .
C7 C 0.3463(2) 0.8221(3) 0.1417(2) 0.0592(11) Uani 1 1 d .
C8 C 0.2711(3) 0.8402(4) 0.1172(3) 0.0747(14) Uani 1 1 d .
H8 H 0.2604 0.8679 0.0685 0.090 Uiso 1 1 calc R
C9 C 0.2113(3) 0.8185(4) 0.1622(3) 0.0846(16) Uani 1 1 d .
H9 H 0.1610 0.8302 0.1438 0.102 Uiso 1 1 calc R
C10 C 0.2269(3) 0.7798(4) 0.2341(3) 0.0743(13) Uani 1 1 d .
H10 H 0.1865 0.7660 0.2649 0.089 Uiso 1 1 calc R
C11 C 0.3014(2) 0.7603(3) 0.2629(3) 0.0597(11) Uani 1 1 d .
C12 C 0.4070(3) 0.8488(3) 0.0865(2) 0.0649(11) Uani 1 1 d .
H12 H 0.4571 0.8295 0.1102 0.078 Uiso 1 1 calc R
C13 C 0.3940(3) 0.7961(4) 0.0083(3) 0.0861(16) Uani 1 1 d .
H13A H 0.3919 0.7268 0.0169 0.129 Uiso 1 1 calc R
H13B H 0.4354 0.8109 -0.0237 0.129 Uiso 1 1 calc R
H13C H 0.3466 0.8177 -0.0172 0.129 Uiso 1 1 calc R
C14 C 0.4076(4) 0.9597(4) 0.0723(3) 0.0904(17) Uani 1 1 d .
H14A H 0.3603 0.9790 0.0452 0.136 Uiso 1 1 calc R
H14B H 0.4496 0.9762 0.0416 0.136 Uiso 1 1 calc R
H14C H 0.4132 0.9933 0.1212 0.136 Uiso 1 1 calc R
C15 C 0.3146(4) 0.7205(5) 0.3445(4) 0.1063(12) Uani 1 1 d .
H15 H 0.3656 0.6908 0.3488 0.128 Uiso 1 1 calc R
C16 C 0.2575(4) 0.6425(5) 0.3649(4) 0.1063(12) Uani 1 1 d .
H16A H 0.2086 0.6723 0.3714 0.159 Uiso 1 1 calc R
H16B H 0.2752 0.6109 0.4124 0.159 Uiso 1 1 calc R
H16C H 0.2525 0.5951 0.3239 0.159 Uiso 1 1 calc R
C17 C 0.3134(4) 0.8001(5) 0.4048(4) 0.1063(12) Uani 1 1 d .
H17A H 0.3559 0.8434 0.3994 0.159 Uiso 1 1 calc R
H17B H 0.3171 0.7715 0.4557 0.159 Uiso 1 1 calc R
H17C H 0.2664 0.8363 0.3977 0.159 Uiso 1 1 calc R
C18 C 0.3943(3) 0.5026(4) 0.2439(3) 0.0720(13) Uani 1 1 d D
H18A H 0.370(3) 0.559(3) 0.264(3) 0.108 Uiso 1 1 d D
H18B H 0.428(3) 0.469(4) 0.281(3) 0.108 Uiso 1 1 d D
H18C H 0.355(2) 0.455(3) 0.235(3) 0.108 Uiso 1 1 d D
C19 C 0.4998(3) 0.5945(3) 0.1094(2) 0.0631(11) Uani 1 1 d D
H19A H 0.496(3) 0.6623(12) 0.122(3) 0.095 Uiso 1 1 d D
H19B H 0.479(3) 0.593(4) 0.0569(12) 0.095 Uiso 1 1 d D
H19C H 0.5510(13) 0.570(4) 0.108(3) 0.095 Uiso 1 1 d D
C20 C 0.3204(4) 0.5381(5) 0.0712(5) 0.134(3) Uani 1 1 d .
H20A H 0.3225 0.5202 0.0176 0.201 Uiso 1 1 calc R
H20B H 0.3157 0.6078 0.0753 0.201 Uiso 1 1 calc R
H20C H 0.2769 0.5073 0.0922 0.201 Uiso 1 1 calc R
C21 C 0.4506(4) 0.3628(4) 0.1100(4) 0.0972(19) Uani 1 1 d .
H21A H 0.4156 0.3160 0.1293 0.146 Uiso 1 1 calc R
H21B H 0.5004 0.3539 0.1359 0.146 Uiso 1 1 calc R
H21C H 0.4538 0.3534 0.0552 0.146 Uiso 1 1 calc R

loop_
_atom_site_aniso_label
_atom_site_aniso_U_11
_atom_site_aniso_U_22
_atom_site_aniso_U_33
_atom_site_aniso_U_23
_atom_site_aniso_U_13
_atom_site_aniso_U_12
Sc1 0.0495(6) 0.0434(6) 0.0394(5) 0.000 0.0035(4) 0.000
Al1 0.0837(10) 0.0534(8) 0.0539(8) -0.0016(6) -0.0120(7) -0.0081(6)
N1 0.0476(17) 0.0457(17) 0.0451(17) -0.0009(13) 0.0008(13) 0.0018(14)
C1 0.060(3) 0.051(3) 0.034(3) 0.000 0.000(2) 0.000
C2 0.085(4) 0.042(3) 0.054(3) 0.000 -0.018(3) 0.000
C3 0.125(3) 0.058(2) 0.102(3) 0.015(2) -0.024(2) -0.024(2)
C4 0.125(3) 0.058(2) 0.102(3) 0.015(2) -0.024(2) -0.024(2)
C5 0.125(3) 0.058(2) 0.102(3) 0.015(2) -0.024(2) -0.024(2)
C6 0.052(2) 0.050(2) 0.051(2) -0.0073(17) -0.0002(17) 0.0096(17)
C7 0.068(3) 0.057(2) 0.051(2) -0.0053(19) -0.0083(19) 0.011(2)
C8 0.072(3) 0.087(3) 0.062(3) -0.007(2) -0.016(2) 0.023(3)
C9 0.065(3) 0.102(4) 0.084(4) -0.021(3) -0.014(3) 0.018(3)
C10 0.056(3) 0.081(3) 0.086(3) -0.012(3) 0.012(2) 0.011(2)
C11 0.057(2) 0.059(2) 0.063(3) -0.006(2) 0.005(2) 0.012(2)
C12 0.076(3) 0.069(3) 0.049(2) 0.007(2) -0.002(2) 0.003(2)
C13 0.105(4) 0.100(4) 0.052(3) 0.000(3) -0.003(3) 0.020(3)
C14 0.115(5) 0.073(3) 0.082(4) 0.017(3) -0.007(3) 0.000(3)
C15 0.122(3) 0.113(3) 0.087(2) 0.014(2) 0.032(2) 0.009(2)
C16 0.122(3) 0.113(3) 0.087(2) 0.014(2) 0.032(2) 0.009(2)
C17 0.122(3) 0.113(3) 0.087(2) 0.014(2) 0.032(2) 0.009(2)
C18 0.072(3) 0.071(3) 0.074(3) -0.012(2) 0.015(2) -0.022(3)
C19 0.084(3) 0.061(3) 0.044(2) 0.002(2) 0.001(2) 0.001(2)
C20 0.130(6) 0.098(5) 0.162(7) 0.038(5) -0.079(5) -0.035(4)
C21 0.146(5) 0.061(3) 0.088(4) -0.013(3) 0.030(4) -0.007(3)

loop_
_atom_type_symbol
_atom_type_description
_atom_type_scat_dispersion_real
_atom_type_scat_dispersion_imag
_atom_type_scat_source
C C 0.0033 0.0016 'International Tables Vol C Tables 4.2.6.8 and 6.1.1.4'
H H 0.0000 0.0000 'International Tables Vol C Tables 4.2.6.8 and 6.1.1.4'
N N 0.0061 0.0033 'International Tables Vol C Tables 4.2.6.8 and 6.1.1.4'
Sc Sc 0.2519 0.3716 'International Tables Vol C Tables 4.2.6.8 and 6.1.1.4'
Al Al 0.0645 0.0514 'International Tables Vol C Tables 4.2.6.8 and 6.1.1.4'

loop_
_geom_angle_atom_site_label_1
_geom_angle_atom_site_label_2
_geom_angle_atom_site_label_3
_geom_angle
_geom_angle_site_symmetry_1
_geom_angle_site_symmetry_3
N1 Sc1 N1 61.12(16) . 2_655
N1 Sc1 C18 98.40(17) . .
N1 Sc1 C18 159.31(16) 2_655 .
N1 Sc1 C18 159.31(16) . 2_655
N1 Sc1 C18 98.40(17) 2_655 2_655
C18 Sc1 C18 102.2(3) . 2_655
N1 Sc1 C19 92.90(14) . .
N1 Sc1 C19 96.49(14) 2_655 .
C18 Sc1 C19 86.87(18) . .
C18 Sc1 C19 86.29(18) 2_655 .
N1 Sc1 C19 96.49(14) . 2_655
N1 Sc1 C19 92.90(14) 2_655 2_655
C18 Sc1 C19 86.29(18) . 2_655
C18 Sc1 C19 86.87(18) 2_655 2_655
C19 Sc1 C19 169.1(2) . 2_655
N1 Sc1 C1 30.56(8) . .
N1 Sc1 C1 30.56(8) 2_655 .
C18 Sc1 C1 128.90(14) . .
C18 Sc1 C1 128.90(14) 2_655 .
C19 Sc1 C1 95.46(11) . .
C19 Sc1 C1 95.46(11) 2_655 .
N1 Sc1 Al1 100.74(8) . .
N1 Sc1 Al1 137.98(8) 2_655 .
C18 Sc1 Al1 43.13(13) . .
C18 Sc1 Al1 92.98(15) 2_655 .
C19 Sc1 Al1 43.90(12) . .
C19 Sc1 Al1 128.17(12) 2_655 .
C1 Sc1 Al1 122.66(3) . .
N1 Sc1 Al1 137.98(8) . 2_655
N1 Sc1 Al1 100.74(8) 2_655 2_655
C18 Sc1 Al1 92.98(15) . 2_655
C18 Sc1 Al1 43.13(13) 2_655 2_655
C19 Sc1 Al1 128.17(12) . 2_655
C19 Sc1 Al1 43.90(12) 2_655 2_655
C1 Sc1 Al1 122.66(3) . 2_655
Al1 Sc1 Al1 114.69(6) . 2_655
N1 Sc1 H18A 77.5(7) . .
N1 Sc1 H18A 136.8(5) 2_655 .
C18 Sc1 H18A 23.1(4) . .
C18 Sc1 H18A 123.1(8) 2_655 .
C19 Sc1 H18A 97.6(13) . .
C19 Sc1 H18A 79.1(14) 2_655 .
C1 Sc1 H18A 107.3(6) . .
Al1 Sc1 H18A 58.1(10) . .
Al1 Sc1 H18A 102.0(13) 2_655 .
N1 Sc1 H18B 116.1(10) . .
N1 Sc1 H18B 163.0(13) 2_655 .
C18 Sc1 H18B 23.2(4) . .
C18 Sc1 H18B 84.3(10) 2_655 .
C19 Sc1 H18B 100.4(12) . .
C19 Sc1 H18B 70.4(11) 2_655 .
C1 Sc1 H18B 144.1(13) . .
Al1 Sc1 H18B 58.0(11) . .
Al1 Sc1 H18B 69.8(4) 2_655 .
H18A Sc1 H18B 39.0(13) . .
N1 Sc1 H19A 72.4(7) . .
N1 Sc1 H19A 77.6(8) 2_655 .
C18 Sc1 H19A 99.9(11) . .
C18 Sc1 H19A 101.8(10) 2_655 .
C19 Sc1 H19A 23.0(3) . .
C19 Sc1 H19A 167.9(4) 2_655 .
C1 Sc1 H19A 72.5(3) . .
Al1 Sc1 H19A 60.5(8) . .
Al1 Sc1 H19A 144.8(10) 2_655 .
H18A Sc1 H19A 102.6(19) . .
H18B Sc1 H19A 118.4(13) . .
C21 Al1 C20 117.5(3) . .
C21 Al1 C18 107.1(2) . .
C20 Al1 C18 107.1(3) . .
C21 Al1 C19 109.4(2) . .
C20 Al1 C19 108.0(3) . .
C18 Al1 C19 107.44(19) . .
C21 Al1 Sc1 117.6(2) . .
C20 Al1 Sc1 124.8(2) . .
C18 Al1 Sc1 52.97(14) . .
C19 Al1 Sc1 54.70(12) . .
C1 N1 C6 126.6(3) . .
C1 N1 Sc1 93.8(3) . .
C6 N1 Sc1 137.4(2) . .
N1 C1 N1 111.2(5) 2_655 .
N1 C1 C2 124.4(2) 2_655 .
N1 C1 C2 124.4(2) . .
N1 C1 Sc1 55.6(2) 2_655 .
N1 C1 Sc1 55.6(2) . .
C2 C1 Sc1 180.000(1) . .
C3 C2 C3 119.6(7) 2_655 .
C3 C2 C1 120.2(3) 2_655 .
C3 C2 C1 120.2(3) . .
C2 C3 C4 119.7(7) . .
C2 C3 H3 120.2 . .
C4 C3 H3 120.2 . .
C5 C4 C3 119.6(7) . .
C5 C4 H4 120.2 . .
C3 C4 H4 120.2 . .
C4 C5 C4 121.7(8) 2_655 .
C4 C5 H5 119.1 2_655 .
C4 C5 H5 119.1 . .
C11 C6 C7 119.7(4) . .
C11 C6 N1 117.9(3) . .
C7 C6 N1 122.1(4) . .
C8 C7 C6 118.4(4) . .
C8 C7 C12 117.2(4) . .
C6 C7 C12 124.3(4) . .
C9 C8 C7 122.2(5) . .
C9 C8 H8 118.9 . .
C7 C8 H8 118.9 . .
C10 C9 C8 119.1(5) . .
C10 C9 H9 120.5 . .
C8 C9 H9 120.5 . .
C9 C10 C11 121.8(5) . .
C9 C10 H10 119.1 . .
C11 C10 H10 119.1 . .
C10 C11 C6 118.7(4) . .
C10 C11 C15 119.0(5) . .
C6 C11 C15 122.3(4) . .
C7 C12 C13 111.7(4) . .
C7 C12 C14 110.5(4) . .
C13 C12 C14 109.0(4) . .
C7 C12 H12 108.5 . .
C13 C12 H12 108.5 . .
C14 C12 H12 108.5 . .
C12 C13 H13A 109.5 . .
C12 C13 H13B 109.5 . .
H13A C13 H13B 109.5 . .
C12 C13 H13C 109.5 . .
H13A C13 H13C 109.5 . .
H13B C13 H13C 109.5 . .
C12 C14 H14A 109.5 . .
C12 C14 H14B 109.5 . .
H14A C14 H14B 109.5 . .
C12 C14 H14C 109.5 . .
H14A C14 H14C 109.5 . .
H14B C14 H14C 109.5 . .
C17 C15 C11 112.0(5) . .
C17 C15 C16 108.0(5) . .
C11 C15 C16 113.9(6) . .
C17 C15 H15 107.6 . .
C11 C15 H15 107.6 . .
C16 C15 H15 107.6 . .
C15 C16 H16A 109.5 . .
C15 C16 H16B 109.5 . .
H16A C16 H16B 109.5 . .
C15 C16 H16C 109.5 . .
H16A C16 H16C 109.5 . .
H16B C16 H16C 109.5 . .
C15 C17 H17A 109.5 . .
C15 C17 H17B 109.5 . .
H17A C17 H17B 109.5 . .
C15 C17 H17C 109.5 . .
H17A C17 H17C 109.5 . .
H17B C17 H17C 109.5 . .
Al1 C18 Sc1 83.89(18) . .
Al1 C18 H18A 120(4) . .
Sc1 C18 H18A 81(4) . .
Al1 C18 H18B 120(4) . .
Sc1 C18 H18B 80(4) . .
H18A C18 H18B 114(5) . .
Al1 C18 H18C 88(4) . .
Sc1 C18 H18C 172(4) . .
H18A C18 H18C 106(5) . .
H18B C18 H18C 101(5) . .
Al1 C19 Sc1 81.40(16) . .
Al1 C19 H19A 123(3) . .
Sc1 C19 H19A 71(3) . .
Al1 C19 H19B 85(3) . .
Sc1 C19 H19B 157(3) . .
H19A C19 H19B 102(4) . .
Al1 C19 H19C 117(3) . .
Sc1 C19 H19C 96(3) . .
H19A C19 H19C 115(5) . .
H19B C19 H19C 106(4) . .
Al1 C20 H20A 109.5 . .
Al1 C20 H20B 109.5 . .
H20A C20 H20B 109.5 . .
Al1 C20 H20C 109.5 . .
H20A C20 H20C 109.5 . .
H20B C20 H20C 109.5 . .
Al1 C21 H21A 109.5 . .
Al1 C21 H21B 109.5 . .
H21A C21 H21B 109.5 . .
Al1 C21 H21C 109.5 . .
H21A C21 H21C 109.5 . .
H21B C21 H21C 109.5 . .

loop_
_geom_bond_atom_site_label_1
_geom_bond_atom_site_label_2
_geom_bond_distance
_geom_bond_site_symmetry_2
Sc1 N1 2.171(3) .
Sc1 N1 2.171(3) 2_655
Sc1 C18 2.371(5) .
Sc1 C18 2.371(5) 2_655
Sc1 C19 2.437(4) .
Sc1 C19 2.437(4) 2_655
Sc1 C1 2.625(6) .
Sc1 Al1 2.9525(15) .
Sc1 Al1 2.9525(15) 2_655
Sc1 H18A 2.42(6) .
Sc1 H18B 2.40(6) .
Sc1 H19A 2.31(5) .
Al1 C21 1.954(5) .
Al1 C20 1.959(6) .
Al1 C18 2.030(5) .
Al1 C19 2.070(5) .
N1 C1 1.338(4) .
N1 C6 1.429(5) .
C1 N1 1.338(4) 2_655
C1 C2 1.489(8) .
C2 C3 1.382(7) 2_655
C2 C3 1.382(7) .
C3 C4 1.406(7) .
C3 H3 0.9300 .
C4 C5 1.353(7) .
C4 H4 0.9300 .
C5 C4 1.353(7) 2_655
C5 H5 0.9300 .
C6 C11 1.404(6) .
C6 C7 1.410(6) .
C7 C8 1.377(6) .
C7 C12 1.517(6) .
C8 C9 1.375(7) .
C8 H8 0.9300 .
C9 C10 1.360(8) .
C9 H9 0.9300 .
C10 C11 1.390(6) .
C10 H10 0.9300 .
C11 C15 1.514(8) .
C12 C13 1.534(6) .
C12 C14 1.537(7) .
C12 H12 0.9800 .
C13 H13A 0.9600 .
C13 H13B 0.9600 .
C13 H13C 0.9600 .
C14 H14A 0.9600 .
C14 H14B 0.9600 .
C14 H14C 0.9600 .
C15 C17 1.507(9) .
C15 C16 1.518(9) .
C15 H15 0.9800 .
C16 H16A 0.9600 .
C16 H16B 0.9600 .
C16 H16C 0.9600 .
C17 H17A 0.9600 .
C17 H17B 0.9600 .
C17 H17C 0.9600 .
C18 H18A 0.960(10) .
C18 H18B 0.961(10) .
C18 H18C 0.959(10) .
C19 H19A 0.955(10) .
C19 H19B 0.958(10) .
C19 H19C 0.957(10) .
C20 H20A 0.9600 .
C20 H20B 0.9600 .
C20 H20C 0.9600 .
C21 H21A 0.9600 .
C21 H21B 0.9600 .
C21 H21C 0.9600 .

loop_
_geom_torsion_atom_site_label_1
_geom_torsion_atom_site_label_2
_geom_torsion_atom_site_label_3
_geom_torsion_atom_site_label_4
_geom_torsion
_geom_torsion_site_symmetry_1
_geom_torsion_site_symmetry_4
N1 Sc1 Al1 C21 178.0(2) . .
N1 Sc1 Al1 C21 119.6(2) 2_655 .
C18 Sc1 Al1 C21 -91.1(3) . .
C18 Sc1 Al1 C21 13.6(2) 2_655 .
C19 Sc1 Al1 C21 95.1(3) . .
C19 Sc1 Al1 C21 -74.8(3) 2_655 .
C1 Sc1 Al1 C21 154.8(2) . .
Al1 Sc1 Al1 C21 -25.2(2) 2_655 .
N1 Sc1 Al1 C20 -5.2(3) . .
N1 Sc1 Al1 C20 -63.6(3) 2_655 .
C18 Sc1 Al1 C20 85.6(4) . .
C18 Sc1 Al1 C20 -169.7(3) 2_655 .
C19 Sc1 Al1 C20 -88.2(4) . .
C19 Sc1 Al1 C20 102.0(4) 2_655 .
C1 Sc1 Al1 C20 -28.4(3) . .
Al1 Sc1 Al1 C20 151.6(3) 2_655 .
N1 Sc1 Al1 C18 -90.9(2) . .
N1 Sc1 Al1 C18 -149.3(2) 2_655 .
C18 Sc1 Al1 C18 104.7(3) 2_655 .
C19 Sc1 Al1 C18 -173.8(3) . .
C19 Sc1 Al1 C18 16.3(3) 2_655 .
C1 Sc1 Al1 C18 -114.0(2) . .
Al1 Sc1 Al1 C18 66.0(2) 2_655 .
N1 Sc1 Al1 C19 82.94(19) . .
N1 Sc1 Al1 C19 24.5(2) 2_655 .
C18 Sc1 Al1 C19 173.8(3) . .
C18 Sc1 Al1 C19 -81.5(2) 2_655 .
C19 Sc1 Al1 C19 -169.9(2) 2_655 .
C1 Sc1 Al1 C19 59.79(18) . .
Al1 Sc1 Al1 C19 -120.21(18) 2_655 .
N1 Sc1 N1 C1 0.0 2_655 .
C18 Sc1 N1 C1 176.92(18) . .
C18 Sc1 N1 C1 -8.6(5) 2_655 .
C19 Sc1 N1 C1 -95.82(18) . .
C19 Sc1 N1 C1 89.74(18) 2_655 .
Al1 Sc1 N1 C1 -139.37(12) . .
Al1 Sc1 N1 C1 72.89(19) 2_655 .
N1 Sc1 N1 C6 162.6(5) 2_655 .
C18 Sc1 N1 C6 -20.5(4) . .
C18 Sc1 N1 C6 154.0(5) 2_655 .
C19 Sc1 N1 C6 66.8(4) . .
C19 Sc1 N1 C6 -107.7(4) 2_655 .
C1 Sc1 N1 C6 162.6(5) . .
Al1 Sc1 N1 C6 23.2(4) . .
Al1 Sc1 N1 C6 -124.5(3) 2_655 .
C6 N1 C1 N1 -165.4(4) . 2_655
Sc1 N1 C1 N1 0.0 . 2_655
C6 N1 C1 C2 14.6(4) . .
Sc1 N1 C1 C2 180.0 . .
C6 N1 C1 Sc1 -165.4(4) . .
N1 Sc1 C1 N1 180.0 . 2_655
C18 Sc1 C1 N1 176.1(2) . 2_655
C18 Sc1 C1 N1 -3.9(2) 2_655 2_655
C19 Sc1 C1 N1 -93.5(2) . 2_655
C19 Sc1 C1 N1 86.5(2) 2_655 2_655
Al1 Sc1 C1 N1 -130.54(16) . 2_655
Al1 Sc1 C1 N1 49.46(16) 2_655 2_655
N1 Sc1 C1 N1 180.0 2_655 .
C18 Sc1 C1 N1 -3.9(2) . .
C18 Sc1 C1 N1 176.1(2) 2_655 .
C19 Sc1 C1 N1 86.5(2) . .
C19 Sc1 C1 N1 -93.5(2) 2_655 .
Al1 Sc1 C1 N1 49.46(16) . .
Al1 Sc1 C1 N1 -130.54(16) 2_655 .
N1 Sc1 C1 C2 7(100) . .
N1 Sc1 C1 C2 -173(100) 2_655 .
C18 Sc1 C1 C2 3(100) . .
C18 Sc1 C1 C2 -177(100) 2_655 .
C19 Sc1 C1 C2 94(100) . .
C19 Sc1 C1 C2 -86(100) 2_655 .
Al1 Sc1 C1 C2 57(100) . .
Al1 Sc1 C1 C2 -123(100) 2_655 .
N1 C1 C2 C3 -145.0(3) 2_655 2_655
N1 C1 C2 C3 35.0(3) . 2_655
Sc1 C1 C2 C3 28(100) . 2_655
N1 C1 C2 C3 35.0(3) 2_655 .
N1 C1 C2 C3 -145.0(3) . .
Sc1 C1 C2 C3 -152(100) . .
C3 C2 C3 C4 -0.9(4) 2_655 .
C1 C2 C3 C4 179.1(4) . .
C2 C3 C4 C5 1.7(8) . .
C3 C4 C5 C4 -0.9(4) . 2_655
C1 N1 C6 C11 -126.1(4) . .
Sc1 N1 C6 C11 75.7(5) . .
C1 N1 C6 C7 59.7(5) . .
Sc1 N1 C6 C7 -98.5(5) . .
C11 C6 C7 C8 -1.7(6) . .
N1 C6 C7 C8 172.4(4) . .
C11 C6 C7 C12 178.5(4) . .
N1 C6 C7 C12 -7.4(6) . .
C6 C7 C8 C9 -0.1(7) . .
C12 C7 C8 C9 179.8(5) . .
C7 C8 C9 C10 1.4(8) . .
C8 C9 C10 C11 -0.8(8) . .
C9 C10 C11 C6 -0.9(7) . .
C9 C10 C11 C15 177.9(5) . .
C7 C6 C11 C10 2.2(6) . .
N1 C6 C11 C10 -172.2(4) . .
C7 C6 C11 C15 -176.6(5) . .
N1 C6 C11 C15 9.1(6) . .
C8 C7 C12 C13 -57.9(6) . .
C6 C7 C12 C13 121.9(5) . .
C8 C7 C12 C14 63.6(5) . .
C6 C7 C12 C14 -116.6(5) . .
C10 C11 C15 C17 -81.0(7) . .
C6 C11 C15 C17 97.8(6) . .
C10 C11 C15 C16 42.0(7) . .
C6 C11 C15 C16 -139.3(5) . .
C21 Al1 C18 Sc1 112.1(3) . .
C20 Al1 C18 Sc1 -121.0(2) . .
C19 Al1 C18 Sc1 -5.3(2) . .
N1 Sc1 C18 Al1 96.78(17) . .
N1 Sc1 C18 Al1 104.4(4) 2_655 .
C18 Sc1 C18 Al1 -81.21(16) 2_655 .
C19 Sc1 C18 Al1 4.30(19) . .
C19 Sc1 C18 Al1 -167.2(2) 2_655 .
C1 Sc1 C18 Al1 98.79(16) . .
Al1 Sc1 C18 Al1 -123.79(16) 2_655 .
C21 Al1 C19 Sc1 -110.7(2) . .
C20 Al1 C19 Sc1 120.3(3) . .
C18 Al1 C19 Sc1 5.2(2) . .
N1 Sc1 C19 Al1 -102.50(15) . .
N1 Sc1 C19 Al1 -163.75(14) 2_655 .
C18 Sc1 C19 Al1 -4.24(19) . .
C18 Sc1 C19 Al1 98.20(19) 2_655 .
C19 Sc1 C19 Al1 46.96(12) 2_655 .
C1 Sc1 C19 Al1 -133.04(12) . .
Al1 Sc1 C19 Al1 87.09(19) 2_655 .
